data_4028341
loop_
_publ_author_name
'Fran\,cois Godin'
'Michel Pr\'evost'
'Fr\'ed\'erick Viens'
'Philippe Mochirian'
'Jean-Fran\,cois Brazeau'
'Serge I. Gorelsky'
'Yvan Guindon'

_publ_section_title
;
 A Study of Exocyclic Radical Reductions of Polysubstituted
 Tetrahydropyrans
;
_journal_name_full 'Journal of Organic Chemistry'
_journal_page_first 6075
_journal_page_last 6103
_journal_paper_doi 10.1021/jo400721e
_journal_volume 78
_journal_year 2013
_chemical_compound_source 'Synthesized by the authors. See text'
_chemical_formula_moiety 'C12 H24 O3'
_chemical_formula_sum 'C12 H24 O3'
_chemical_formula_weight 216.31
_chemical_name_systematic
; 
 ? 
;
_space_group_IT_number 9
_symmetry_cell_setting monoclinic
_symmetry_space_group_name_Hall 'C -2yc'
_symmetry_space_group_name_H-M 'C 1 c 1'
_atom_sites_solution_hydrogens geom
_atom_sites_solution_primary direct
_atom_sites_solution_secondary difmap
_audit_creation_method SHELXL-97
_cell_angle_alpha 90
_cell_angle_beta 90.833(3)
_cell_angle_gamma 90
_cell_formula_units_Z 8
_cell_length_a 9.3785(4)
_cell_length_b 14.7508(5)
_cell_length_c 18.4375(8)
_cell_measurement_reflns_used 4327
_cell_measurement_temperature 100
_cell_measurement_theta_max 70.21
_cell_measurement_theta_min 4.80
_cell_volume 2550.38(18)
_computing_cell_refinement 'SAINT V7.68A(Bruker AXS, 2009)'
_computing_data_collection 'APEX2  (Bruker AXS, 2009)'
_computing_data_reduction 'SAINT V7.68A(Bruker AXS, 2009)'
_computing_molecular_graphics 'SHELXTL v6.12 (Bruker AXS, 2001)'
_computing_publication_material 'UdMX (Maris, 2004)'
_computing_structure_refinement 'SHELXL97 (Sheldrick, 2008)'
_computing_structure_solution 'SHELXS97 (Sheldrick, 2008)'
_diffrn_ambient_temperature 100
_diffrn_detector_area_resol_mean 8.3
_diffrn_measured_fraction_theta_full 0.936
_diffrn_measured_fraction_theta_max 0.937
_diffrn_measurement_device_type 'Bruker APEX II'
_diffrn_measurement_method \w
_diffrn_radiation_monochromator 'Quazar MX'
_diffrn_radiation_source 'Incoatec I\muS Microsource '
_diffrn_radiation_type CuK\a
_diffrn_radiation_wavelength 1.54178
_diffrn_reflns_av_R_equivalents 0.048
_diffrn_reflns_av_sigmaI/netI 0.0275
_diffrn_reflns_limit_h_max 9
_diffrn_reflns_limit_h_min -11
_diffrn_reflns_limit_k_max 18
_diffrn_reflns_limit_k_min -18
_diffrn_reflns_limit_l_max 22
_diffrn_reflns_limit_l_min -22
_diffrn_reflns_number 21019
_diffrn_reflns_theta_full 70.65
_diffrn_reflns_theta_max 70.65
_diffrn_reflns_theta_min 4.80
_exptl_absorpt_coefficient_mu 0.629
_exptl_absorpt_correction_T_max 0.9875
_exptl_absorpt_correction_T_min 0.8690
_exptl_absorpt_correction_type multi-scan
_exptl_absorpt_process_details 'Sadabs (Sheldrick, 2008)'
_exptl_crystal_colour Colorless
_exptl_crystal_density_diffrn 1.127
_exptl_crystal_description NEEDLE
_exptl_crystal_F_000 960
_exptl_crystal_size_max 0.12
_exptl_crystal_size_mid 0.04
_exptl_crystal_size_min 0.02
_refine_diff_density_max 0.151
_refine_diff_density_min -0.232
_refine_diff_density_rms 0.044
_refine_ls_abs_structure_details 'Friedel Pairs merged'
_refine_ls_abs_structure_Flack 0.2(6)
_refine_ls_extinction_method none
_refine_ls_goodness_of_fit_ref 1.108
_refine_ls_hydrogen_treatment constr
_refine_ls_matrix_type full
_refine_ls_number_parameters 282
_refine_ls_number_reflns 2301
_refine_ls_number_restraints 2
_refine_ls_restrained_S_all 1.107
_refine_ls_R_factor_all 0.0580
_refine_ls_R_factor_gt 0.0507
_refine_ls_shift/su_max 0.000
_refine_ls_shift/su_mean 0.000
_refine_ls_structure_factor_coef Fsqd
_refine_ls_weighting_details 'calc w=1/[\s^2^(Fo^2^)+(0.0867P)^2^+0.5021P] where P=(Fo^2^+2Fc^2^)/3'
_refine_ls_weighting_scheme calc
_refine_ls_wR_factor_gt 0.1283
_refine_ls_wR_factor_ref 0.1329
_reflns_number_gt 2035
_reflns_number_total 2301
_reflns_threshold_expression I>2\s(I)
_cod_data_source_file jo400721e_si_002.cif
_cod_data_source_block guin73
_cod_database_code 4028341

loop_
_symmetry_equiv_pos_as_xyz
'x, y, z'
'x, -y, z+1/2'
'x+1/2, y+1/2, z'
'x+1/2, -y+1/2, z+1/2'

loop_
_atom_site_label
_atom_site_type_symbol
_atom_site_fract_x
_atom_site_fract_y
_atom_site_fract_z
_atom_site_U_iso_or_equiv
_atom_site_adp_type
_atom_site_occupancy
_atom_site_symmetry_multiplicity
_atom_site_calc_flag
_atom_site_refinement_flags
O11 O 0.2607(3) 0.6375(2) 0.3456(2) 0.0540(8) Uani 1 1 d .
H11 H 0.1841 0.6249 0.3237 0.081 Uiso 1 1 calc R
C11 C 0.2436(4) 0.6241(3) 0.4212(3) 0.0450(9) Uani 1 1 d .
H11A H 0.1634 0.6621 0.4378 0.054 Uiso 1 1 calc R
H11B H 0.3310 0.6451 0.4469 0.054 Uiso 1 1 calc R
C12 C 0.2153(4) 0.5269(3) 0.4421(2) 0.0379(8) Uani 1 1 d .
H12 H 0.1302 0.5058 0.4134 0.045 Uiso 1 1 calc R
C13 C 0.1772(5) 0.5226(4) 0.5229(2) 0.0521(10) Uani 1 1 d .
H13A H 0.2593 0.5424 0.5524 0.078 Uiso 1 1 calc R
H13B H 0.1524 0.4602 0.5358 0.078 Uiso 1 1 calc R
H13C H 0.0958 0.5624 0.5320 0.078 Uiso 1 1 calc R
O14 O 0.4581(2) 0.49400(17) 0.46791(15) 0.0335(5) Uani 1 1 d .
C14 C 0.3394(3) 0.4647(2) 0.42411(18) 0.0318(7) Uani 1 1 d .
H14 H 0.3640 0.4745 0.3721 0.038 Uiso 1 1 calc R
C15 C 0.3086(4) 0.3644(3) 0.4346(2) 0.0393(8) Uani 1 1 d .
H15 H 0.2786 0.3547 0.4858 0.047 Uiso 1 1 calc R
C16 C 0.4437(4) 0.3096(3) 0.4219(2) 0.0414(9) Uani 1 1 d .
H16A H 0.4260 0.2450 0.4332 0.050 Uiso 1 1 calc R
H16B H 0.4705 0.3141 0.3703 0.050 Uiso 1 1 calc R
C17 C 0.5650(4) 0.3451(3) 0.4697(2) 0.0391(8) Uani 1 1 d .
H17A H 0.5424 0.3345 0.5213 0.047 Uiso 1 1 calc R
H17B H 0.6536 0.3116 0.4587 0.047 Uiso 1 1 calc R
C18 C 0.5884(3) 0.4453(2) 0.45728(19) 0.0334(7) Uani 1 1 d .
H18 H 0.6555 0.4659 0.4966 0.040 Uiso 1 1 calc R
C19 C 0.6932(4) 0.5709(3) 0.3852(2) 0.0373(8) Uani 1 1 d .
H19A H 0.6068 0.6050 0.3987 0.045 Uiso 1 1 calc R
H19B H 0.7678 0.5830 0.4225 0.045 Uiso 1 1 calc R
O19 O 0.7413(3) 0.6030(2) 0.31704(17) 0.0446(7) Uani 1 1 d .
H19 H 0.6710 0.6105 0.2889 0.067 Uiso 1 1 calc R
C20 C 0.6592(3) 0.4708(3) 0.38503(19) 0.0337(7) Uani 1 1 d .
H20 H 0.5897 0.4584 0.3446 0.040 Uiso 1 1 calc R
C21 C 0.7939(4) 0.4158(3) 0.3718(2) 0.0470(10) Uani 1 1 d .
H21A H 0.8458 0.4421 0.3311 0.071 Uiso 1 1 calc R
H21B H 0.7679 0.3530 0.3602 0.071 Uiso 1 1 calc R
H21C H 0.8547 0.4168 0.4155 0.071 Uiso 1 1 calc R
C22 C 0.1877(5) 0.3325(3) 0.3840(3) 0.0530(11) Uani 1 1 d .
H22A H 0.0973 0.3584 0.4000 0.080 Uiso 1 1 calc R
H22B H 0.1819 0.2661 0.3852 0.080 Uiso 1 1 calc R
H22C H 0.2067 0.3524 0.3343 0.080 Uiso 1 1 calc R
O31 O 0.5120(3) 0.1092(2) 0.27038(18) 0.0479(7) Uani 1 1 d .
H31 H 0.4343 0.1099 0.2925 0.072 Uiso 1 1 calc R
C31 C 0.4848(4) 0.1039(3) 0.1943(2) 0.0425(8) Uani 1 1 d .
H31A H 0.4089 0.0586 0.1850 0.051 Uiso 1 1 calc R
H31B H 0.5721 0.0830 0.1699 0.051 Uiso 1 1 calc R
C32 C 0.4390(4) 0.1947(3) 0.1621(2) 0.0382(8) Uani 1 1 d .
H32 H 0.3607 0.2191 0.1928 0.046 Uiso 1 1 calc R
C33 C 0.3781(4) 0.1816(3) 0.0856(2) 0.0489(10) Uani 1 1 d .
H33A H 0.4537 0.1605 0.0536 0.073 Uiso 1 1 calc R
H33B H 0.3402 0.2393 0.0676 0.073 Uiso 1 1 calc R
H33C H 0.3015 0.1365 0.0866 0.073 Uiso 1 1 calc R
O34 O 0.6673(2) 0.22985(17) 0.11645(15) 0.0340(5) Uani 1 1 d .
C34 C 0.5617(3) 0.2632(3) 0.16492(19) 0.0329(7) Uani 1 1 d .
H34 H 0.6036 0.2624 0.2151 0.039 Uiso 1 1 calc R
C35 C 0.5215(4) 0.3606(3) 0.1467(2) 0.0358(8) Uani 1 1 d .
H35 H 0.4809 0.3620 0.0963 0.043 Uiso 1 1 calc R
C36 C 0.6561(4) 0.4191(3) 0.1487(2) 0.0385(8) Uani 1 1 d .
H36A H 0.6325 0.4816 0.1331 0.046 Uiso 1 1 calc R
H36B H 0.6949 0.4218 0.1989 0.046 Uiso 1 1 calc R
C37 C 0.7673(4) 0.3790(3) 0.0986(2) 0.0381(8) Uani 1 1 d .
H37A H 0.7327 0.3837 0.0478 0.046 Uiso 1 1 calc R
H37B H 0.8565 0.4146 0.1031 0.046 Uiso 1 1 calc R
C38 C 0.7983(3) 0.2806(3) 0.11627(19) 0.0344(8) Uani 1 1 d .
H38 H 0.8550 0.2565 0.0750 0.041 Uiso 1 1 calc R
C39 C 0.9174(5) 0.1622(3) 0.1914(2) 0.0468(9) Uani 1 1 d .
H39A H 0.8262 0.1288 0.1866 0.056 Uiso 1 1 calc R
H39B H 0.9787 0.1435 0.1508 0.056 Uiso 1 1 calc R
O39 O 0.9850(3) 0.1373(3) 0.2578(2) 0.0567(9) Uani 1 1 d .
H39 H 0.9267 0.1420 0.2917 0.085 Uiso 1 1 calc R
C40 C 0.8879(4) 0.2629(3) 0.1852(2) 0.0364(8) Uani 1 1 d .
H40 H 0.8319 0.2825 0.2282 0.044 Uiso 1 1 calc R
C41 C 1.0277(4) 0.3151(3) 0.1848(2) 0.0499(10) Uani 1 1 d .
H41A H 1.0902 0.2930 0.2240 0.075 Uiso 1 1 calc R
H41B H 1.0086 0.3798 0.1919 0.075 Uiso 1 1 calc R
H41C H 1.0744 0.3062 0.1381 0.075 Uiso 1 1 calc R
C42 C 0.4100(4) 0.3989(3) 0.1980(2) 0.0440(9) Uani 1 1 d .
H42A H 0.4396 0.3870 0.2483 0.066 Uiso 1 1 calc R
H42B H 0.3178 0.3697 0.1882 0.066 Uiso 1 1 calc R
H42C H 0.4010 0.4644 0.1904 0.066 Uiso 1 1 calc R

loop_
_atom_site_aniso_label
_atom_site_aniso_U_11
_atom_site_aniso_U_22
_atom_site_aniso_U_33
_atom_site_aniso_U_23
_atom_site_aniso_U_13
_atom_site_aniso_U_12
O11 0.0343(13) 0.064(2) 0.0636(18) 0.0237(16) -0.0033(12) 0.0004(13)
C11 0.0353(18) 0.041(2) 0.059(2) 0.0003(18) 0.0054(16) 0.0060(16)
C12 0.0301(16) 0.041(2) 0.0429(19) -0.0017(15) 0.0055(13) 0.0026(14)
C13 0.045(2) 0.067(3) 0.044(2) -0.004(2) 0.0146(17) 0.004(2)
O14 0.0309(12) 0.0398(14) 0.0299(11) -0.0027(10) 0.0026(9) -0.0004(10)
C14 0.0282(16) 0.0369(19) 0.0303(16) 0.0011(13) 0.0005(12) 0.0021(13)
C15 0.0296(17) 0.041(2) 0.047(2) 0.0010(16) -0.0039(15) 0.0020(15)
C16 0.0348(19) 0.0314(18) 0.058(2) 0.0002(16) -0.0057(16) 0.0001(15)
C17 0.0309(17) 0.040(2) 0.046(2) 0.0043(16) -0.0031(15) 0.0031(15)
C18 0.0280(16) 0.0382(19) 0.0338(17) -0.0001(14) -0.0029(13) 0.0014(13)
C19 0.0336(17) 0.043(2) 0.0352(17) 0.0051(15) 0.0042(13) 0.0004(15)
O19 0.0312(12) 0.0609(19) 0.0419(14) 0.0145(13) 0.0029(10) 0.0011(12)
C20 0.0276(16) 0.043(2) 0.0307(16) -0.0003(14) -0.0013(13) 0.0021(13)
C21 0.041(2) 0.053(3) 0.046(2) 0.0017(18) 0.0058(17) 0.0110(18)
C22 0.036(2) 0.040(2) 0.083(3) -0.011(2) -0.0126(19) 0.0008(17)
O31 0.0308(12) 0.0621(18) 0.0510(16) 0.0120(14) 0.0019(11) -0.0046(12)
C31 0.0320(18) 0.046(2) 0.050(2) 0.0014(17) 0.0022(15) -0.0061(16)
C32 0.0282(17) 0.046(2) 0.0404(19) -0.0051(16) -0.0032(14) -0.0040(15)
C33 0.041(2) 0.057(3) 0.048(2) -0.0038(19) -0.0111(17) -0.0087(18)
O34 0.0296(12) 0.0395(14) 0.0329(11) -0.0021(11) -0.0011(9) -0.0013(10)
C34 0.0246(15) 0.041(2) 0.0332(16) -0.0013(14) -0.0012(12) -0.0029(14)
C35 0.0301(16) 0.040(2) 0.0368(17) -0.0009(15) -0.0028(13) 0.0013(14)
C36 0.0364(18) 0.0375(19) 0.0418(19) 0.0031(15) 0.0043(14) 0.0021(14)
C37 0.0364(17) 0.041(2) 0.0367(17) 0.0058(15) 0.0065(14) -0.0011(16)
C38 0.0290(17) 0.042(2) 0.0322(17) -0.0003(14) 0.0042(13) -0.0015(14)
C39 0.039(2) 0.051(2) 0.050(2) 0.0080(18) -0.0064(17) 0.0018(18)
O39 0.0345(14) 0.079(2) 0.0566(18) 0.0240(17) -0.0034(12) 0.0081(14)
C40 0.0278(17) 0.047(2) 0.0348(18) 0.0000(15) 0.0005(13) -0.0008(14)
C41 0.0349(19) 0.064(3) 0.050(2) 0.005(2) -0.0030(16) -0.0097(18)
C42 0.0335(18) 0.047(2) 0.052(2) -0.0035(18) 0.0013(15) -0.0007(16)

loop_
_atom_type_symbol
_atom_type_description
_atom_type_scat_dispersion_real
_atom_type_scat_dispersion_imag
_atom_type_scat_source
C C 0.0181 0.0091 'International Tables Vol C Tables 4.2.6.8 and 6.1.1.4'
H H 0.0000 0.0000 'International Tables Vol C Tables 4.2.6.8 and 6.1.1.4'
O O 0.0492 0.0322 'International Tables Vol C Tables 4.2.6.8 and 6.1.1.4'

loop_
_geom_angle_atom_site_label_1
_geom_angle_atom_site_label_2
_geom_angle_atom_site_label_3
_geom_angle
_geom_angle_publ_flag
C11 O11 H11 109.5 ?
O11 C11 C12 113.9(4) y
O11 C11 H11A 108.8 ?
C12 C11 H11A 108.8 ?
O11 C11 H11B 108.8 ?
C12 C11 H11B 108.8 ?
H11A C11 H11B 107.7 ?
C11 C12 C14 112.3(3) y
C11 C12 C13 109.3(4) y
C14 C12 C13 112.0(3) y
C11 C12 H12 107.7 ?
C14 C12 H12 107.7 ?
C13 C12 H12 107.7 ?
C12 C13 H13A 109.5 ?
C12 C13 H13B 109.5 ?
H13A C13 H13B 109.5 ?
C12 C13 H13C 109.5 ?
H13A C13 H13C 109.5 ?
H13B C13 H13C 109.5 ?
C14 O14 C18 115.4(3) y
O14 C14 C15 111.7(3) y
O14 C14 C12 106.6(3) y
C15 C14 C12 114.3(3) y
O14 C14 H14 108.0 ?
C15 C14 H14 108.0 ?
C12 C14 H14 108.0 ?
C14 C15 C16 109.7(3) y
C14 C15 C22 111.2(3) y
C16 C15 C22 110.7(3) y
C14 C15 H15 108.4 ?
C16 C15 H15 108.4 ?
C22 C15 H15 108.4 ?
C17 C16 C15 110.3(3) y
C17 C16 H16A 109.6 ?
C15 C16 H16A 109.6 ?
C17 C16 H16B 109.6 ?
C15 C16 H16B 109.6 ?
H16A C16 H16B 108.1 ?
C18 C17 C16 110.9(3) y
C18 C17 H17A 109.5 ?
C16 C17 H17A 109.5 ?
C18 C17 H17B 109.5 ?
C16 C17 H17B 109.5 ?
H17A C17 H17B 108.0 ?
O14 C18 C17 110.1(3) y
O14 C18 C20 112.0(3) y
C17 C18 C20 115.7(3) y
O14 C18 H18 106.1 ?
C17 C18 H18 106.1 ?
C20 C18 H18 106.1 ?
O19 C19 C20 113.2(3) y
O19 C19 H19A 108.9 ?
C20 C19 H19A 108.9 ?
O19 C19 H19B 108.9 ?
C20 C19 H19B 108.9 ?
H19A C19 H19B 107.7 ?
C19 O19 H19 109.5 ?
C19 C20 C21 110.2(3) y
C19 C20 C18 109.2(3) y
C21 C20 C18 112.2(3) y
C19 C20 H20 108.4 ?
C21 C20 H20 108.4 ?
C18 C20 H20 108.4 ?
C20 C21 H21A 109.5 ?
C20 C21 H21B 109.5 ?
H21A C21 H21B 109.5 ?
C20 C21 H21C 109.5 ?
H21A C21 H21C 109.5 ?
H21B C21 H21C 109.5 ?
C15 C22 H22A 109.5 ?
C15 C22 H22B 109.5 ?
H22A C22 H22B 109.5 ?
C15 C22 H22C 109.5 ?
H22A C22 H22C 109.5 ?
H22B C22 H22C 109.5 ?
C31 O31 H31 109.5 ?
O31 C31 C32 112.4(3) y
O31 C31 H31A 109.1 ?
C32 C31 H31A 109.1 ?
O31 C31 H31B 109.1 ?
C32 C31 H31B 109.1 ?
H31A C31 H31B 107.8 ?
C31 C32 C33 110.4(3) y
C31 C32 C34 111.0(3) y
C33 C32 C34 112.7(3) y
C31 C32 H32 107.5 ?
C33 C32 H32 107.5 ?
C34 C32 H32 107.5 ?
C32 C33 H33A 109.5 ?
C32 C33 H33B 109.5 ?
H33A C33 H33B 109.5 ?
C32 C33 H33C 109.5 ?
H33A C33 H33C 109.5 ?
H33B C33 H33C 109.5 ?
C34 O34 C38 114.9(3) y
O34 C34 C35 111.0(3) y
O34 C34 C32 106.2(3) y
C35 C34 C32 115.5(3) y
O34 C34 H34 107.9 ?
C35 C34 H34 107.9 ?
C32 C34 H34 107.9 ?
C34 C35 C42 112.5(3) y
C34 C35 C36 109.0(3) y
C42 C35 C36 110.4(3) y
C34 C35 H35 108.3 ?
C42 C35 H35 108.3 ?
C36 C35 H35 108.3 ?
C37 C36 C35 109.8(3) y
C37 C36 H36A 109.7 ?
C35 C36 H36A 109.7 ?
C37 C36 H36B 109.7 ?
C35 C36 H36B 109.7 ?
H36A C36 H36B 108.2 ?
C38 C37 C36 111.9(3) y
C38 C37 H37A 109.2 ?
C36 C37 H37A 109.2 ?
C38 C37 H37B 109.2 ?
C36 C37 H37B 109.2 ?
H37A C37 H37B 107.9 ?
O34 C38 C37 109.7(3) y
O34 C38 C40 111.5(3) y
C37 C38 C40 116.2(3) y
O34 C38 H38 106.3 ?
C37 C38 H38 106.3 ?
C40 C38 H38 106.3 ?
O39 C39 C40 113.5(4) y
O39 C39 H39A 108.9 ?
C40 C39 H39A 108.9 ?
O39 C39 H39B 108.9 ?
C40 C39 H39B 108.9 ?
H39A C39 H39B 107.7 ?
C39 O39 H39 109.5 ?
C39 C40 C41 109.9(3) y
C39 C40 C38 109.1(3) y
C41 C40 C38 111.7(3) y
C39 C40 H40 108.7 ?
C41 C40 H40 108.7 ?
C38 C40 H40 108.7 ?
C40 C41 H41A 109.5 ?
C40 C41 H41B 109.5 ?
H41A C41 H41B 109.5 ?
C40 C41 H41C 109.5 ?
H41A C41 H41C 109.5 ?
H41B C41 H41C 109.5 ?
C35 C42 H42A 109.5 ?
C35 C42 H42B 109.5 ?
H42A C42 H42B 109.5 ?
C35 C42 H42C 109.5 ?
H42A C42 H42C 109.5 ?
H42B C42 H42C 109.5 ?

loop_
_geom_bond_atom_site_label_1
_geom_bond_atom_site_label_2
_geom_bond_distance
_geom_bond_publ_flag
O11 C11 1.420(6) y
O11 H11 0.8400 ?
C11 C12 1.508(6) y
C11 H11a 0.9900 ?
C11 H11b 0.9900 ?
C12 C14 1.523(5) y
C12 C13 1.538(5) y
C12 H12 1.0000 ?
C13 H13a 0.9800 ?
C13 H13b 0.9800 ?
C13 H13c 0.9800 ?
O14 C14 1.432(4) y
O14 C18 1.433(4) y
C14 C15 1.521(5) y
C14 H14 1.0000 ?
C15 C16 1.523(5) y
C15 C22 1.532(5) y
C15 H15 1.0000 ?
C16 C17 1.521(5) y
C16 H16a 0.9900 ?
C16 H16b 0.9900 ?
C17 C18 1.513(5) y
C17 H17a 0.9900 ?
C17 H17b 0.9900 ?
C18 C20 1.543(5) y
C18 H18 1.0000 ?
C19 O19 1.422(5) y
C19 C20 1.510(5) y
C19 H19a 0.9900 ?
C19 H19b 0.9900 ?
O19 H19 0.8400 ?
C20 C21 1.524(5) y
C20 H20 1.0000 ?
C21 H21a 0.9800 ?
C21 H21b 0.9800 ?
C21 H21c 0.9800 ?
C22 H22a 0.9800 ?
C22 H22b 0.9800 ?
C22 H22c 0.9800 ?
O31 C31 1.423(5) y
O31 H31 0.8400 ?
C31 C32 1.524(6) y
C31 H31a 0.9900 ?
C31 H31b 0.9900 ?
C32 C33 1.525(5) y
C32 C34 1.532(5) y
C32 H32 1.0000 ?
C33 H33a 0.9800 ?
C33 H33b 0.9800 ?
C33 H33c 0.9800 ?
O34 C34 1.431(4) y
O34 C38 1.439(4) y
C34 C35 1.522(5) y
C34 H34 1.0000 ?
C35 C42 1.528(6) y
C35 C36 1.529(5) y
C35 H35 1.0000 ?
C36 C37 1.522(5) y
C36 H36a 0.9900 ?
C36 H36b 0.9900 ?
C37 C38 1.515(5) y
C37 H37a 0.9900 ?
C37 H37b 0.9900 ?
C38 C40 1.536(4) y
C38 H38 1.0000 ?
C39 O39 1.418(5) y
C39 C40 1.515(6) y
C39 H39a 0.9900 ?
C39 H39b 0.9900 ?
O39 H39 0.8400 ?
C40 C41 1.521(5) y
C40 H40 1.0000 ?
C41 H41a 0.9800 ?
C41 H41b 0.9800 ?
C41 H41c 0.9800 ?
C42 H42a 0.9800 ?
C42 H42b 0.9800 ?
C42 H42c 0.9800 ?

loop_
_geom_hbond_atom_site_label_D
_geom_hbond_atom_site_label_H
_geom_hbond_atom_site_label_A
_geom_hbond_distance_DH
_geom_hbond_distance_HA
_geom_hbond_distance_DA
_geom_hbond_angle_DHA
_geom_hbond_site_symmetry_A
_geom_hbond_publ_flag
O11 H11 O31 0.84 1.89 2.728(4) 173.9 3_455 y
O19 H19 O39 0.84 1.87 2.674(4) 159.6 3_455 y
O31 H31 O19 0.84 1.88 2.695(4) 164.6 3_445 y
O39 H39 O11 0.84 1.86 2.673(4) 162.6 3_545 y

loop_
_geom_torsion_atom_site_label_1
_geom_torsion_atom_site_label_2
_geom_torsion_atom_site_label_3
_geom_torsion_atom_site_label_4
_geom_torsion
_geom_torsion_publ_flag
O11 C11 C12 C14 63.2(4) y
O11 C11 C12 C13 -171.9(3) y
C18 O14 C14 C15 56.4(4) y
C18 O14 C14 C12 -178.1(3) y
C11 C12 C14 O14 63.9(4) y
C13 C12 C14 O14 -59.5(4) y
C11 C12 C14 C15 -172.2(3) y
C13 C12 C14 C15 64.4(4) y
O14 C14 C15 C16 -53.6(4) y
C12 C14 C15 C16 -174.7(3) y
O14 C14 C15 C22 -176.4(3) y
C12 C14 C15 C22 62.4(4) y
C14 C15 C16 C17 54.0(4) y
C22 C15 C16 C17 177.1(4) y
C15 C16 C17 C18 -55.5(4) y
C14 O14 C18 C17 -56.4(4) y
C14 O14 C18 C20 73.8(4) y
C16 C17 C18 O14 55.0(4) y
C16 C17 C18 C20 -73.2(4) y
O19 C19 C20 C21 64.3(4) y
O19 C19 C20 C18 -172.1(3) y
O14 C18 C20 C19 60.4(3) y
C17 C18 C20 C19 -172.4(3) y
O14 C18 C20 C21 -177.2(3) y
C17 C18 C20 C21 -50.0(4) y
O31 C31 C32 C33 -166.8(3) y
O31 C31 C32 C34 67.5(4) y
C38 O34 C34 C35 59.2(4) y
C38 O34 C34 C32 -174.5(3) y
C31 C32 C34 O34 66.9(4) y
C33 C32 C34 O34 -57.6(4) y
C31 C32 C34 C35 -169.6(3) y
C33 C32 C34 C35 66.0(4) y
O34 C34 C35 C42 -179.3(3) y
C32 C34 C35 C42 59.7(4) y
O34 C34 C35 C36 -56.6(4) y
C32 C34 C35 C36 -177.5(3) y
C34 C35 C36 C37 54.8(4) y
C42 C35 C36 C37 178.8(3) y
C35 C36 C37 C38 -54.6(4) y
C34 O34 C38 C37 -56.6(4) y
C34 O34 C38 C40 73.6(4) y
C36 C37 C38 O34 53.6(4) y
C36 C37 C38 C40 -74.0(4) y
O39 C39 C40 C41 64.3(5) y
O39 C39 C40 C38 -172.9(3) y
O34 C38 C40 C39 57.3(4) y
C37 C38 C40 C39 -175.9(3) y
O34 C38 C40 C41 179.0(3) y
C37 C38 C40 C41 -54.2(4) y
